data_4505888
loop_
_publ_author_name
'Yan, Yan'
'Chen, Jia-Mei'
'Geng, Na'
'Lu, Tong-Bu'

_publ_section_title
;
 Improving the Solubility of Agomelatine via Cocrystals
;
_journal_issue 5
_journal_name_full 'Crystal Growth &amp; Design'
_journal_page_first 2226
_journal_paper_doi 10.1021/cg201423q
_journal_volume 12
_journal_year 2012
_chemical_formula_sum 'C21 H23 N3 O3'
_chemical_formula_weight 365.42
_chemical_name_systematic
; 
 ? 
;
_space_group_IT_number 19
_symmetry_cell_setting orthorhombic
_symmetry_space_group_name_Hall 'P 2ac 2ab'
_symmetry_space_group_name_H-M 'P 21 21 21'
_atom_sites_solution_hydrogens geom
_atom_sites_solution_primary direct
_atom_sites_solution_secondary difmap
_audit_creation_method SHELXL-97
_cell_angle_alpha 90.00
_cell_angle_beta 90.00
_cell_angle_gamma 90.00
_cell_formula_units_Z 4
_cell_length_a 7.97540(10)
_cell_length_b 8.9243(2)
_cell_length_c 27.7850(4)
_cell_measurement_temperature 293(2)
_cell_volume 1977.59(6)
_computing_cell_refinement 'Bruker FRAMBO'
_computing_data_collection 'Bruker FRAMBO'
_computing_data_reduction 'Bruker SAINT'
_computing_molecular_graphics 'Bruker SHELXTL'
_computing_publication_material 'Bruker SHELXTL'
_computing_structure_refinement 'SHELXL-97 (Sheldrick, 1997)'
_computing_structure_solution 'SHELXS-97 (Sheldrick, 1990)'
_diffrn_ambient_temperature 293(2)
_diffrn_measured_fraction_theta_full 0.975
_diffrn_measured_fraction_theta_max 0.976
_diffrn_measurement_device_type 'multiwire proportional'
_diffrn_measurement_method 'phi and omega scans'
_diffrn_radiation_monochromator graphite
_diffrn_radiation_source 'fine-focus sealed tube'
_diffrn_radiation_type CuK\a
_diffrn_radiation_wavelength 1.54178
_diffrn_reflns_av_R_equivalents 0.0272
_diffrn_reflns_av_sigmaI/netI 0.0345
_diffrn_reflns_limit_h_max 9
_diffrn_reflns_limit_h_min -9
_diffrn_reflns_limit_k_max 10
_diffrn_reflns_limit_k_min -10
_diffrn_reflns_limit_l_max 23
_diffrn_reflns_limit_l_min -33
_diffrn_reflns_number 5451
_diffrn_reflns_theta_full 72.41
_diffrn_reflns_theta_max 72.41
_diffrn_reflns_theta_min 3.18
_exptl_absorpt_coefficient_mu 0.674
_exptl_absorpt_correction_T_max 0.9671
_exptl_absorpt_correction_T_min 0.8769
_exptl_absorpt_correction_type none
_exptl_crystal_colour plate
_exptl_crystal_density_diffrn 1.227
_exptl_crystal_density_method 'not measured'
_exptl_crystal_description colorless
_exptl_crystal_F_000 776
_exptl_crystal_size_max 0.20
_exptl_crystal_size_mid 0.20
_exptl_crystal_size_min 0.05
_refine_diff_density_max 0.112
_refine_diff_density_min -0.149
_refine_diff_density_rms 0.031
_refine_ls_abs_structure_details 'Flack H D (1983), Acta Cryst. A39, 876-881'
_refine_ls_abs_structure_Flack 1.2(4)
_refine_ls_extinction_method none
_refine_ls_goodness_of_fit_ref 1.078
_refine_ls_hydrogen_treatment mixed
_refine_ls_matrix_type full
_refine_ls_number_parameters 250
_refine_ls_number_reflns 3450
_refine_ls_number_restraints 0
_refine_ls_restrained_S_all 1.078
_refine_ls_R_factor_all 0.0560
_refine_ls_R_factor_gt 0.0450
_refine_ls_shift/su_max 0.000
_refine_ls_shift/su_mean 0.000
_refine_ls_structure_factor_coef Fsqd
_refine_ls_weighting_details 'calc w=1/[\s^2^(Fo^2^)+(0.0671P)^2^+0.1358P] where P=(Fo^2^+2Fc^2^)/3'
_refine_ls_weighting_scheme calc
_refine_ls_wR_factor_gt 0.1144
_refine_ls_wR_factor_ref 0.1427
_reflns_number_gt 2795
_reflns_number_total 3450
_reflns_threshold_expression >2sigma(I)
_cod_data_source_file cg201423q_si_004.cif
_cod_data_source_block yy_agmlt+inca2
_cod_depositor_comments
;
The following automatic conversions were performed:

'_symmetry_cell_setting' value 'Orthorhombic' changed to
'orthorhombic' according to
/home/saulius/struct/CIF-dictionaries/cif_core.dic dictionary named
'cif_core.dic' version 2.4.1 from 2010-06-29.

Automatic conversion script
Id: cif_fix_values 1715 2011-07-08 13:25:40Z adriana 
;
_cod_original_sg_symbol_H-M 'P2(1)2(1)2(1) '
_cod_database_code 4505888

loop_
_symmetry_equiv_pos_as_xyz
'x, y, z'
'-x+1/2, -y, z+1/2'
'-x, y+1/2, -z+1/2'
'x+1/2, -y+1/2, -z'

loop_
_atom_site_label
_atom_site_type_symbol
_atom_site_fract_x
_atom_site_fract_y
_atom_site_fract_z
_atom_site_U_iso_or_equiv
_atom_site_adp_type
_atom_site_occupancy
_atom_site_symmetry_multiplicity
_atom_site_calc_flag
_atom_site_refinement_flags
O3 O 0.4749(2) 0.6041(2) 0.22224(7) 0.0763(5) Uani 1 1 d .
C1 C 0.5249(3) 0.7216(3) 0.20372(8) 0.0625(5) Uani 1 1 d .
C2 C 0.7113(2) 0.7494(3) 0.20033(8) 0.0598(5) Uani 1 1 d .
N1 N 1.0563(2) 0.7893(4) 0.19679(9) 0.0861(7) Uani 1 1 d .
N2 N 0.4245(2) 0.8255(3) 0.18718(9) 0.0798(6) Uani 1 1 d .
H2A H 0.3177 0.8136 0.1889 0.096 Uiso 1 1 calc R
H2B H 0.4653 0.9055 0.1746 0.096 Uiso 1 1 calc R
C3 C 0.7801(3) 0.8574(3) 0.17150(9) 0.0732(7) Uani 1 1 d .
H3 H 0.7123 0.9186 0.1527 0.088 Uiso 1 1 calc R
C4 C 0.8171(3) 0.6610(4) 0.22728(10) 0.0728(6) Uani 1 1 d .
H4 H 0.7742 0.5869 0.2473 0.087 Uiso 1 1 calc R
C5 C 0.9533(3) 0.8738(4) 0.17092(11) 0.0854(8) Uani 1 1 d .
H5 H 0.9994 0.9477 0.1514 0.103 Uiso 1 1 calc R
C6 C 0.9878(3) 0.6840(4) 0.22411(11) 0.0841(8) Uani 1 1 d .
H6 H 1.0583 0.6226 0.2420 0.101 Uiso 1 1 calc R
O1 O 0.4591(3) 0.1150(3) 0.14202(7) 0.0871(5) Uani 1 1 d .
N3 N 0.3878(3) 0.3401(3) 0.17172(8) 0.0757(6) Uani 1 1 d .
C7 C 0.4978(3) 0.2310(4) 0.16321(8) 0.0723(6) Uani 1 1 d .
C8 C 0.2154(3) 0.3344(4) 0.15494(9) 0.0745(6) Uani 1 1 d .
H8A H 0.1448 0.3896 0.1771 0.089 Uiso 1 1 calc R
H8B H 0.1778 0.2311 0.1547 0.089 Uiso 1 1 calc R
C9 C 0.0203(4) 0.3824(5) 0.08561(9) 0.0864(9) Uani 1 1 d .
C10 C 0.6733(3) 0.2591(4) 0.18070(11) 0.0846(8) Uani 1 1 d .
H10A H 0.7005 0.1884 0.2055 0.127 Uiso 1 1 calc R
H10B H 0.6810 0.3590 0.1933 0.127 Uiso 1 1 calc R
H10C H 0.7504 0.2479 0.1544 0.127 Uiso 1 1 calc R
C11 C -0.0350(4) 0.2419(5) 0.06808(9) 0.0928(10) Uani 1 1 d .
C12 C 0.1958(3) 0.4004(4) 0.10446(10) 0.0787(7) Uani 1 1 d .
H12A H 0.2242 0.5060 0.1053 0.094 Uiso 1 1 calc R
H12B H 0.2734 0.3509 0.0828 0.094 Uiso 1 1 calc R
C13 C 0.0710(5) 0.1157(5) 0.06539(10) 0.0995(11) Uani 1 1 d .
H13 H 0.1819 0.1245 0.0753 0.119 Uiso 1 1 calc R
C14 C -0.2050(5) 0.2277(7) 0.05230(10) 0.1205(18) Uani 1 1 d .
C15 C -0.3113(6) 0.3542(10) 0.05424(14) 0.152(3) Uani 1 1 d .
H15 H -0.4217 0.3460 0.0438 0.183 Uiso 1 1 calc R
C17 C -0.2560(6) 0.4835(9) 0.07074(16) 0.145(2) Uani 1 1 d .
H17 H -0.3287 0.5649 0.0722 0.174 Uiso 1 1 calc R
O2 O 0.1120(8) -0.1458(5) 0.04465(12) 0.174(2) Uani 1 1 d .
C18 C 0.0152(8) -0.0181(7) 0.04877(12) 0.137(2) Uani 1 1 d .
C19 C -0.0886(5) 0.5010(6) 0.08627(12) 0.1120(13) Uani 1 1 d .
H19 H -0.0519 0.5941 0.0971 0.134 Uiso 1 1 calc R
C20 C 0.2807(13) -0.1371(7) 0.0571(2) 0.182(3) Uani 1 1 d .
H20A H 0.3365 -0.0675 0.0362 0.273 Uiso 1 1 calc R
H20B H 0.3313 -0.2342 0.0540 0.273 Uiso 1 1 calc R
H20C H 0.2906 -0.1035 0.0898 0.273 Uiso 1 1 calc R
C24 C -0.2570(9) 0.0857(11) 0.03519(18) 0.171(4) Uani 1 1 d .
H24 H -0.3670 0.0745 0.0247 0.205 Uiso 1 1 calc R
C25 C -0.1565(11) -0.0318(10) 0.03342(19) 0.170(4) Uani 1 1 d .
H25 H -0.1966 -0.1232 0.0223 0.204 Uiso 1 1 calc R
H1 H 0.418(4) 0.423(4) 0.1858(10) 0.072(8) Uiso 1 1 d .

loop_
_atom_site_aniso_label
_atom_site_aniso_U_11
_atom_site_aniso_U_22
_atom_site_aniso_U_33
_atom_site_aniso_U_23
_atom_site_aniso_U_13
_atom_site_aniso_U_12
O3 0.0630(9) 0.0745(11) 0.0914(10) -0.0042(9) 0.0087(8) -0.0125(9)
C1 0.0458(9) 0.0707(15) 0.0709(12) -0.0128(11) 0.0029(9) -0.0036(10)
C2 0.0432(9) 0.0737(14) 0.0625(11) -0.0098(11) 0.0014(8) 0.0006(9)
N1 0.0434(9) 0.111(2) 0.1037(15) -0.0050(15) -0.0002(10) -0.0023(11)
N2 0.0383(8) 0.0864(15) 0.1149(16) 0.0055(13) -0.0031(9) -0.0035(9)
C3 0.0469(10) 0.090(2) 0.0825(14) 0.0102(14) 0.0020(10) 0.0005(11)
C4 0.0579(11) 0.0830(17) 0.0775(14) 0.0002(14) -0.0085(10) -0.0012(12)
C5 0.0499(11) 0.112(2) 0.0949(17) 0.0059(17) 0.0116(12) -0.0096(14)
C6 0.0537(12) 0.103(2) 0.0955(16) -0.0018(17) -0.0138(12) 0.0113(14)
O1 0.0920(12) 0.0750(13) 0.0943(11) -0.0122(10) -0.0116(10) 0.0022(11)
N3 0.0705(12) 0.0739(15) 0.0826(13) -0.0107(12) -0.0055(10) -0.0071(11)
C7 0.0763(14) 0.0759(17) 0.0648(12) 0.0040(12) -0.0025(11) -0.0029(13)
C8 0.0681(13) 0.0783(16) 0.0772(14) -0.0029(13) -0.0006(11) -0.0048(13)
C9 0.0760(15) 0.114(3) 0.0686(13) 0.0210(15) 0.0002(12) -0.0075(18)
C10 0.0725(14) 0.102(2) 0.0793(15) 0.0053(16) -0.0062(12) -0.0016(15)
C11 0.0874(18) 0.137(3) 0.0543(12) 0.0137(16) -0.0012(12) -0.027(2)
C12 0.0709(14) 0.0825(18) 0.0826(16) 0.0106(14) -0.0009(12) -0.0082(14)
C13 0.127(3) 0.111(3) 0.0607(14) -0.0051(16) 0.0043(16) -0.049(2)
C14 0.099(2) 0.203(5) 0.0594(14) 0.030(2) -0.0105(15) -0.058(3)
C15 0.080(2) 0.296(9) 0.081(2) 0.060(4) -0.0149(18) -0.014(4)
C17 0.091(3) 0.237(7) 0.108(3) 0.058(4) -0.005(2) 0.029(4)
O2 0.303(6) 0.121(3) 0.0992(19) -0.0272(19) 0.014(3) -0.073(4)
C18 0.202(5) 0.140(4) 0.0689(18) -0.013(2) 0.006(3) -0.073(4)
C19 0.095(2) 0.148(4) 0.093(2) 0.030(2) 0.0038(17) 0.021(2)
C20 0.305(10) 0.112(4) 0.129(4) -0.030(3) -0.034(5) 0.016(6)
C24 0.163(5) 0.278(10) 0.072(2) 0.013(4) -0.014(3) -0.132(6)
C25 0.229(8) 0.208(8) 0.074(2) -0.006(4) -0.010(4) -0.137(6)

loop_
_atom_type_symbol
_atom_type_description
_atom_type_scat_dispersion_real
_atom_type_scat_dispersion_imag
_atom_type_scat_source
C C 0.0181 0.0091 'International Tables Vol C Tables 4.2.6.8 and 6.1.1.4'
H H 0.0000 0.0000 'International Tables Vol C Tables 4.2.6.8 and 6.1.1.4'
N N 0.0311 0.0180 'International Tables Vol C Tables 4.2.6.8 and 6.1.1.4'
O O 0.0492 0.0322 'International Tables Vol C Tables 4.2.6.8 and 6.1.1.4'

loop_
_geom_angle_atom_site_label_1
_geom_angle_atom_site_label_2
_geom_angle_atom_site_label_3
_geom_angle
O3 C1 N2 123.4(2)
O3 C1 C2 118.9(2)
N2 C1 C2 117.7(2)
C3 C2 C4 118.4(2)
C3 C2 C1 123.2(2)
C4 C2 C1 118.4(2)
C6 N1 C5 117.3(2)
C1 N2 H2A 120.0
C1 N2 H2B 120.0
H2A N2 H2B 120.0
C2 C3 C5 118.7(3)
C2 C3 H3 120.7
C5 C3 H3 120.7
C2 C4 C6 119.0(3)
C2 C4 H4 120.5
C6 C4 H4 120.5
N1 C5 C3 123.3(3)
N1 C5 H5 118.3
C3 C5 H5 118.3
N1 C6 C4 123.3(3)
N1 C6 H6 118.4
C4 C6 H6 118.4
C7 N3 C8 122.8(3)
C7 N3 H1 121.4(19)
C8 N3 H1 115.6(19)
O1 C7 N3 122.3(3)
O1 C7 C10 121.9(3)
N3 C7 C10 115.7(3)
N3 C8 C12 112.2(2)
N3 C8 H8A 109.2
C12 C8 H8A 109.2
N3 C8 H8B 109.2
C12 C8 H8B 109.2
H8A C8 H8B 107.9
C19 C9 C11 119.4(3)
C19 C9 C12 120.3(4)
C11 C9 C12 120.3(3)
C7 C10 H10A 109.5
C7 C10 H10B 109.5
H10A C10 H10B 109.5
C7 C10 H10C 109.5
H10A C10 H10C 109.5
H10B C10 H10C 109.5
C13 C11 C9 122.6(3)
C13 C11 C14 118.8(4)
C9 C11 C14 118.6(4)
C9 C12 C8 112.0(2)
C9 C12 H12A 109.2
C8 C12 H12A 109.2
C9 C12 H12B 109.2
C8 C12 H12B 109.2
H12A C12 H12B 107.9
C18 C13 C11 121.7(5)
C18 C13 H13 119.2
C11 C13 H13 119.2
C15 C14 C24 123.5(5)
C15 C14 C11 119.1(5)
C24 C14 C11 117.3(6)
C17 C15 C14 120.8(4)
C17 C15 H15 119.6
C14 C15 H15 119.6
C15 C17 C19 121.3(6)
C15 C17 H17 119.3
C19 C17 H17 119.3
C18 O2 C20 118.2(5)
C13 C18 O2 124.9(6)
C13 C18 C25 119.2(7)
O2 C18 C25 115.9(6)
C9 C19 C17 120.7(6)
C9 C19 H19 119.7
C17 C19 H19 119.7
O2 C20 H20A 109.5
O2 C20 H20B 109.5
H20A C20 H20B 109.5
O2 C20 H20C 109.5
H20A C20 H20C 109.5
H20B C20 H20C 109.5
C25 C24 C14 123.1(6)
C25 C24 H24 118.5
C14 C24 H24 118.5
C24 C25 C18 120.0(6)
C24 C25 H25 120.0
C18 C25 H25 120.0

loop_
_geom_bond_atom_site_label_1
_geom_bond_atom_site_label_2
_geom_bond_distance
O3 C1 1.234(3)
C1 N2 1.308(4)
C1 C2 1.510(3)
C2 C3 1.368(4)
C2 C4 1.377(4)
N1 C6 1.326(4)
N1 C5 1.326(4)
N2 H2A 0.8600
N2 H2B 0.8600
C3 C5 1.389(3)
C3 H3 0.9300
C4 C6 1.380(4)
C4 H4 0.9300
C5 H5 0.9300
C6 H6 0.9300
O1 C7 1.230(4)
N3 C7 1.332(4)
N3 C8 1.452(3)
N3 H1 0.87(3)
C7 C10 1.503(4)
C8 C12 1.529(4)
C8 H8A 0.9700
C8 H8B 0.9700
C9 C19 1.369(6)
C9 C11 1.416(6)
C9 C12 1.503(4)
C10 H10A 0.9600
C10 H10B 0.9600
C10 H10C 0.9600
C11 C13 1.410(6)
C11 C14 1.431(5)
C12 H12A 0.9700
C12 H12B 0.9700
C13 C18 1.355(6)
C13 H13 0.9300
C14 C15 1.412(8)
C14 C24 1.416(9)
C15 C17 1.318(9)
C15 H15 0.9300
C17 C19 1.412(6)
C17 H17 0.9300
O2 C18 1.381(8)
O2 C20 1.392(9)
C18 C25 1.439(10)
C19 H19 0.9300
C20 H20A 0.9600
C20 H20B 0.9600
C20 H20C 0.9600
C24 C25 1.320(10)
C24 H24 0.9300
C25 H25 0.9300

loop_
_cod_related_entry_id
_cod_related_entry_database
_cod_related_entry_code
1 ChemSpider 30652429
